data_7720800
loop_
_publ_author_name
'Voloshin, Yan Z.'
'Chuprin, Alexander S.'
'Mosov, Danila O.'
'Vologzhanina, Anna V.'
'Dorovatovskii, Pavel V.'
'Budnikova, Yulia H.'
'Khrizanforova, Vera V.'
'Dedov, Alexey G.'
'Kottsov, Sergey Yu'
'Teplonogova, Maria A.'
'Ivanov, Vladimir K.'

_publ_section_title
;
 Novel ruthenium(II) hexachloromacrobicyclic complexes and their first
 polyaromatic-terminated diaminoclathrochelate derivative: preparation,
 structure, redox and adsorption characteristics, and electrocatalytic
 activity in the hydrogen evolution reaction.
;
_journal_issue 4
_journal_name_full 'Dalton transactions (Cambridge, England : 2003)'
_journal_page_first 1765
_journal_page_last 1780
_journal_paper_doi 10.1039/d5dt02479j
_journal_volume 55
_journal_year 2026
_chemical_formula_moiety 'C13 H7 B2 Cl6 F N6 O6 Ru, 2(C2 H3 N)'
_chemical_formula_sum 'C17 H13 B2 Cl6 F N8 O6 Ru'
_chemical_formula_weight 779.74
_space_group_crystal_system monoclinic
_space_group_IT_number 14
_space_group_name_Hall '-P 2yn'
_space_group_name_H-M_alt 'P 1 21/n 1'
_atom_sites_solution_hydrogens geom
_audit_creation_date 2025-08-01
_audit_creation_method
;
Olex2 1.5
(compiled 2025.05.31 svn.r86d253d1 for OlexSys, GUI svn.r7254)
;
_audit_update_record
;
2025-10-01 deposited with the CCDC.	2025-12-22 downloaded from the CCDC.
;
_cell_angle_alpha 90
_cell_angle_beta 100.306(1)
_cell_angle_gamma 90
_cell_formula_units_Z 4
_cell_length_a 10.3997(3)
_cell_length_b 10.6405(3)
_cell_length_c 25.1400(7)
_cell_measurement_reflns_used 9622
_cell_measurement_temperature 100
_cell_measurement_theta_max 38.04
_cell_measurement_theta_min 2.53
_cell_volume 2737.06(13)
_computing_molecular_graphics 'Olex2 1.5 (Dolomanov et al., 2009)'
_computing_publication_material 'Olex2 1.5 (Dolomanov et al., 2009)'
_computing_structure_refinement 'XL (Sheldrick, 2008)'
_diffrn_ambient_temperature 100
_diffrn_measured_fraction_theta_full 0.999
_diffrn_measured_fraction_theta_max 0.933
_diffrn_measurement_device_type 'Bruker D8 Quest PHOTON detector'
_diffrn_measurement_method '\f and \w scans'
_diffrn_radiation_type MoK\a
_diffrn_radiation_wavelength 0.71073
_diffrn_reflns_av_R_equivalents 0.0315
_diffrn_reflns_av_unetI/netI 0.0303
_diffrn_reflns_Laue_measured_fraction_full 0.999
_diffrn_reflns_Laue_measured_fraction_max 0.933
_diffrn_reflns_limit_h_max 18
_diffrn_reflns_limit_h_min -18
_diffrn_reflns_limit_k_max 18
_diffrn_reflns_limit_k_min -12
_diffrn_reflns_limit_l_max 43
_diffrn_reflns_limit_l_min -42
_diffrn_reflns_number 58903
_diffrn_reflns_point_group_measured_fraction_full 0.999
_diffrn_reflns_point_group_measured_fraction_max 0.933
_diffrn_reflns_theta_full 25.242
_diffrn_reflns_theta_max 38.978
_diffrn_reflns_theta_min 2.084
_diffrn_standards_number 0
_exptl_absorpt_coefficient_mu 1.217
_exptl_absorpt_correction_T_max 0.7476
_exptl_absorpt_correction_T_min 0.6496
_exptl_absorpt_correction_type multi-scan
_exptl_absorpt_process_details
;
SADABS-2016/2 (Bruker,2016/2) was used for absorption correction.
wR2(int) was 0.0904 before and 0.0452 after correction.
The Ratio of minimum to maximum transmission is 0.8689.
The \l/2 correction factor is Not present.
;
_exptl_crystal_colour orange
_exptl_crystal_colour_primary orange
_exptl_crystal_density_diffrn 1.892
_exptl_crystal_description plate
_exptl_crystal_F_000 1536
_exptl_crystal_size_max 0.22
_exptl_crystal_size_mid 0.19
_exptl_crystal_size_min 0.03
_refine_diff_density_max 1.840
_refine_diff_density_min -0.867
_refine_diff_density_rms 0.104
_refine_ls_extinction_method none
_refine_ls_goodness_of_fit_ref 1.007
_refine_ls_hydrogen_treatment constr
_refine_ls_matrix_type full
_refine_ls_number_parameters 373
_refine_ls_number_reflns 14831
_refine_ls_number_restraints 0
_refine_ls_restrained_S_all 1.007
_refine_ls_R_factor_all 0.0402
_refine_ls_R_factor_gt 0.0307
_refine_ls_shift/su_max 0.005
_refine_ls_shift/su_mean 0.000
_refine_ls_structure_factor_coef Fsqd
_refine_ls_weighting_details 'w=1/[\s^2^(Fo^2^)+(0.0247P)^2^+2.8894P] where P=(Fo^2^+2Fc^2^)/3'
_refine_ls_weighting_scheme calc
_refine_ls_wR_factor_gt 0.0672
_refine_ls_wR_factor_ref 0.0715
_reflns_Friedel_coverage 0.000
_reflns_number_gt 12706
_reflns_number_total 14831
_reflns_threshold_expression 'I > 2\s(I)'
_cod_data_source_file d5dt02479j2.cif
_cod_data_source_block ac148
_cod_database_code 7720800
_shelxl_version_number 2014-3
_shelx_space_group_comment
;
The symmetry employed for this shelxl refinement is uniquely defined
by the following loop, which should always be used as a source of
symmetry information in preference to the above space-group names.
They are only intended as comments.
;
_shelx_estimated_absorpt_t_max 0.964
_shelx_estimated_absorpt_t_min 0.776
_olex2_refinement_description
;
1.a Aromatic/amide H refined with riding coordinates:
 C8(H8), C9(H9), C11(H11), C12(H12)
1.b Idealised Me refined as rotating group:
 C13(H13A,H13B,H13C), C15(H15A,H15B,H15C), C17(H17A,H17B,H17C)
;
_olex2_submission_special_instructions 'No special instructions were received'

loop_
_space_group_symop_operation_xyz
'x, y, z'
'-x+1/2, y+1/2, -z+1/2'
'-x, -y, -z'
'x-1/2, -y-1/2, z-1/2'

loop_
_atom_site_label
_atom_site_type_symbol
_atom_site_fract_x
_atom_site_fract_y
_atom_site_fract_z
_atom_site_U_iso_or_equiv
_atom_site_adp_type
_atom_site_occupancy
_atom_site_site_symmetry_order
_atom_site_calc_flag
_atom_site_refinement_flags_posn
_atom_site_refinement_flags_adp
_atom_site_refinement_flags_occupancy
_atom_site_disorder_assembly
_atom_site_disorder_group
Ru1 Ru 0.69556(2) 0.40924(2) 0.65147(2) 0.00989(2) Uani 1 1 d . . . . .
Cl1 Cl 0.41970(4) 0.57318(3) 0.74968(2) 0.02095(6) Uani 1 1 d . . . . .
Cl2 Cl 0.40599(3) 0.72347(3) 0.63398(2) 0.01469(5) Uani 1 1 d . . . . .
Cl3 Cl 1.09159(3) 0.42449(3) 0.75550(2) 0.01944(6) Uani 1 1 d . . . . .
Cl4 Cl 1.07816(3) 0.59378(3) 0.64542(2) 0.01840(6) Uani 1 1 d . . . . .
Cl5 Cl 0.60845(4) 0.00082(3) 0.62217(2) 0.01984(6) Uani 1 1 d . . . . .
Cl6 Cl 0.62551(3) 0.15337(3) 0.50895(2) 0.01908(6) Uani 1 1 d . . . . .
F1 F 0.70389(9) 0.20550(8) 0.80375(3) 0.01838(15) Uani 1 1 d . . . . .
O1 O 0.58898(11) 0.35606(11) 0.75047(4) 0.0217(2) Uani 1 1 d . . . . .
O2 O 0.60319(10) 0.62110(10) 0.57835(4) 0.01713(17) Uani 1 1 d . . . . .
O3 O 0.82940(10) 0.33453(10) 0.76088(4) 0.01957(18) Uani 1 1 d . . . . .
O4 O 0.82828(9) 0.55183(10) 0.57579(4) 0.01682(17) Uani 1 1 d . . . . .
O5 O 0.68557(12) 0.17181(10) 0.71236(4) 0.02032(19) Uani 1 1 d . . . . .
O6 O 0.64260(11) 0.42109(9) 0.53230(4) 0.01781(18) Uani 1 1 d . . . . .
N1 N 0.57786(12) 0.42809(11) 0.70514(5) 0.0180(2) Uani 1 1 d . . . . .
N2 N 0.59821(11) 0.56526(10) 0.62639(4) 0.01450(18) Uani 1 1 d . . . . .
N3 N 0.83835(12) 0.40275(11) 0.71587(5) 0.01678(19) Uani 1 1 d . . . . .
N4 N 0.84328(11) 0.49039(11) 0.62388(4) 0.01453(18) Uani 1 1 d . . . . .
N5 N 0.68158(12) 0.22442(11) 0.66263(5) 0.01721(19) Uani 1 1 d . . . . .
N6 N 0.64166(12) 0.34710(10) 0.57611(4) 0.01557(18) Uani 1 1 d . . . . .
C0AA C 0.50744(13) 0.53090(12) 0.70197(5) 0.0147(2) Uani 1 1 d . . . . .
C2 C 0.51071(12) 0.60372(11) 0.65409(5) 0.01235(18) Uani 1 1 d . . . . .
C3 C 0.95348(12) 0.44375(12) 0.70939(5) 0.01465(19) Uani 1 1 d . . . . .
C4 C 0.95219(12) 0.50483(11) 0.65831(5) 0.01294(18) Uani 1 1 d . . . . .
C5 C 0.64432(13) 0.15575(11) 0.61954(5) 0.0152(2) Uani 1 1 d . . . . .
C6 C 0.63408(12) 0.22476(11) 0.56978(5) 0.01397(19) Uani 1 1 d . . . . .
C7 C 0.68814(12) 0.62627(12) 0.49081(5) 0.01303(18) Uani 1 1 d . . . . .
C8 C 0.68466(13) 0.75770(12) 0.48845(5) 0.0158(2) Uani 1 1 d . . . . .
H8 H 0.6790 0.8042 0.5202 0.019 Uiso 1 1 calc R . . . .
C9 C 0.68935(14) 0.82187(13) 0.44047(6) 0.0184(2) Uani 1 1 d . . . . .
H9 H 0.6873 0.9111 0.4401 0.022 Uiso 1 1 calc R . . . .
C10 C 0.69699(13) 0.75644(14) 0.39299(5) 0.0178(2) Uani 1 1 d . . . . .
C11 C 0.70182(13) 0.62573(13) 0.39532(5) 0.0173(2) Uani 1 1 d . . . . .
H11 H 0.7083 0.5794 0.3636 0.021 Uiso 1 1 calc R . . . .
C12 C 0.69737(13) 0.56170(13) 0.44319(5) 0.0157(2) Uani 1 1 d . . . . .
H12 H 0.7007 0.4725 0.4435 0.019 Uiso 1 1 calc R . . . .
C13 C 0.70033(18) 0.82349(17) 0.34060(6) 0.0280(3) Uani 1 1 d . . . . .
H13A H 0.6983 0.9145 0.3464 0.042 Uiso 1 1 calc GR . . . .
H13B H 0.6243 0.7986 0.3137 0.042 Uiso 1 1 calc GR . . . .
H13C H 0.7806 0.8011 0.3275 0.042 Uiso 1 1 calc GR . . . .
B1 B 0.70201(15) 0.26779(13) 0.75661(6) 0.0147(2) Uani 1 1 d . . . . .
B2 B 0.68854(13) 0.55296(13) 0.54538(5) 0.0126(2) Uani 1 1 d . . . . .
N7 N 1.17122(17) 0.89144(16) 0.59912(10) 0.0420(4) Uani 1 1 d . . . . .
C14 C 1.06516(18) 0.89656(15) 0.60492(8) 0.0281(3) Uani 1 1 d . . . . .
C15 C 0.92913(18) 0.90111(18) 0.61181(8) 0.0320(3) Uani 1 1 d . . . . .
H15A H 0.8801 0.9575 0.5847 0.048 Uiso 1 1 calc GR . . . .
H15B H 0.9244 0.9323 0.6481 0.048 Uiso 1 1 calc GR . . . .
H15C H 0.8914 0.8166 0.6073 0.048 Uiso 1 1 calc GR . . . .
N8 N 0.95622(17) 0.21045(17) 0.60917(9) 0.0412(4) Uani 1 1 d . . . . .
C16 C 0.96232(17) 0.25289(17) 0.56800(9) 0.0328(4) Uani 1 1 d . . . . .
C17 C 0.96693(19) 0.3095(2) 0.51553(9) 0.0379(4) Uani 1 1 d . . . . .
H17A H 0.9064 0.2651 0.4874 0.057 Uiso 1 1 calc GR . . . .
H17B H 1.0559 0.3032 0.5079 0.057 Uiso 1 1 calc GR . . . .
H17C H 0.9416 0.3981 0.5160 0.057 Uiso 1 1 calc GR . . . .

loop_
_atom_site_aniso_label
_atom_site_aniso_U_11
_atom_site_aniso_U_22
_atom_site_aniso_U_33
_atom_site_aniso_U_23
_atom_site_aniso_U_13
_atom_site_aniso_U_12
Ru1 0.01006(4) 0.00930(4) 0.01042(4) 0.00057(3) 0.00215(3) -0.00017(3)
Cl1 0.02509(15) 0.02246(14) 0.01823(13) 0.00283(11) 0.01180(12) 0.00793(12)
Cl2 0.01599(12) 0.01295(11) 0.01507(11) 0.00013(9) 0.00256(9) 0.00385(9)
Cl3 0.01557(13) 0.02106(14) 0.01890(13) 0.00345(10) -0.00443(10) -0.00250(10)
Cl4 0.01320(12) 0.01891(13) 0.02258(14) 0.00359(11) 0.00183(10) -0.00467(10)
Cl5 0.02442(15) 0.01022(11) 0.02452(15) 0.00041(10) 0.00340(12) -0.00272(10)
Cl6 0.02334(14) 0.01702(13) 0.01698(13) -0.00584(10) 0.00386(11) -0.00111(11)
F1 0.0221(4) 0.0178(4) 0.0157(3) 0.0065(3) 0.0047(3) 0.0018(3)
O1 0.0256(5) 0.0235(5) 0.0183(4) 0.0098(4) 0.0104(4) 0.0094(4)
O2 0.0197(4) 0.0195(4) 0.0137(4) 0.0065(3) 0.0071(3) 0.0059(3)
O3 0.0197(4) 0.0239(5) 0.0140(4) 0.0075(3) 0.0000(3) -0.0040(4)
O4 0.0136(4) 0.0224(4) 0.0141(4) 0.0067(3) 0.0015(3) -0.0027(3)
O5 0.0313(5) 0.0145(4) 0.0147(4) 0.0036(3) 0.0028(4) -0.0034(4)
O6 0.0279(5) 0.0141(4) 0.0114(4) 0.0009(3) 0.0034(3) -0.0060(3)
N1 0.0213(5) 0.0188(5) 0.0157(5) 0.0054(4) 0.0079(4) 0.0061(4)
N2 0.0156(4) 0.0150(4) 0.0139(4) 0.0038(3) 0.0054(3) 0.0034(3)
N3 0.0166(5) 0.0186(5) 0.0143(4) 0.0045(4) 0.0005(4) -0.0034(4)
N4 0.0121(4) 0.0175(4) 0.0138(4) 0.0042(3) 0.0015(3) -0.0014(3)
N5 0.0241(5) 0.0124(4) 0.0149(4) 0.0020(3) 0.0029(4) -0.0023(4)
N6 0.0215(5) 0.0124(4) 0.0131(4) 0.0005(3) 0.0037(4) -0.0035(4)
C0AA 0.0163(5) 0.0162(5) 0.0126(5) 0.0013(4) 0.0052(4) 0.0036(4)
C2 0.0127(4) 0.0116(4) 0.0129(4) 0.0002(3) 0.0024(4) 0.0008(3)
C3 0.0132(5) 0.0147(5) 0.0146(5) 0.0014(4) -0.0011(4) -0.0015(4)
C4 0.0111(4) 0.0118(4) 0.0158(5) 0.0002(4) 0.0021(4) -0.0009(3)
C5 0.0172(5) 0.0100(4) 0.0180(5) -0.0004(4) 0.0026(4) -0.0014(4)
C6 0.0153(5) 0.0126(4) 0.0144(5) -0.0022(4) 0.0036(4) -0.0019(4)
C7 0.0119(4) 0.0144(5) 0.0128(4) 0.0014(4) 0.0023(4) -0.0017(4)
C8 0.0170(5) 0.0152(5) 0.0153(5) 0.0007(4) 0.0036(4) -0.0006(4)
C9 0.0199(6) 0.0163(5) 0.0191(5) 0.0046(4) 0.0039(4) 0.0000(4)
C10 0.0158(5) 0.0220(6) 0.0156(5) 0.0049(4) 0.0028(4) -0.0019(4)
C11 0.0186(5) 0.0211(6) 0.0120(5) 0.0004(4) 0.0025(4) -0.0021(4)
C12 0.0180(5) 0.0159(5) 0.0133(5) 0.0002(4) 0.0028(4) -0.0016(4)
C13 0.0329(8) 0.0325(8) 0.0188(6) 0.0104(6) 0.0056(6) -0.0029(6)
B1 0.0166(6) 0.0138(5) 0.0138(5) 0.0029(4) 0.0033(4) 0.0011(4)
B2 0.0126(5) 0.0132(5) 0.0120(5) 0.0004(4) 0.0027(4) -0.0003(4)
N7 0.0297(8) 0.0232(7) 0.0746(14) 0.0068(8) 0.0133(8) 0.0030(6)
C14 0.0287(8) 0.0179(6) 0.0374(9) 0.0035(6) 0.0055(7) 0.0003(5)
C15 0.0271(8) 0.0315(8) 0.0391(9) 0.0006(7) 0.0106(7) -0.0012(6)
N8 0.0313(8) 0.0318(8) 0.0647(12) -0.0036(8) 0.0205(8) 0.0035(6)
C16 0.0198(7) 0.0252(7) 0.0558(12) -0.0114(7) 0.0134(7) -0.0003(6)
C17 0.0245(8) 0.0414(10) 0.0501(12) -0.0099(9) 0.0130(8) -0.0008(7)

loop_
_atom_type_symbol
_atom_type_description
_atom_type_scat_dispersion_real
_atom_type_scat_dispersion_imag
_atom_type_scat_source
C C 0.0033 0.0016 'International Tables Vol C Tables 4.2.6.8 and 6.1.1.4'
H H 0.0000 0.0000 'International Tables Vol C Tables 4.2.6.8 and 6.1.1.4'
B B 0.0013 0.0007 'International Tables Vol C Tables 4.2.6.8 and 6.1.1.4'
Cl Cl 0.1484 0.1585 'International Tables Vol C Tables 4.2.6.8 and 6.1.1.4'
F F 0.0171 0.0103 'International Tables Vol C Tables 4.2.6.8 and 6.1.1.4'
N N 0.0061 0.0033 'International Tables Vol C Tables 4.2.6.8 and 6.1.1.4'
O O 0.0106 0.0060 'International Tables Vol C Tables 4.2.6.8 and 6.1.1.4'
Ru Ru -1.2594 0.8363 'International Tables Vol C Tables 4.2.6.8 and 6.1.1.4'

loop_
_geom_angle_atom_site_label_1
_geom_angle_atom_site_label_2
_geom_angle_atom_site_label_3
_geom_angle
_geom_angle_site_symmetry_1
_geom_angle_site_symmetry_3
_geom_angle_publ_flag
N1 Ru1 N2 77.90(4) . . ?
N1 Ru1 N3 84.94(5) . . ?
N1 Ru1 N4 143.10(5) . . ?
N1 Ru1 N5 86.25(5) . . ?
N1 Ru1 N6 125.24(5) . . ?
N2 Ru1 N3 123.36(5) . . ?
N2 Ru1 N4 84.74(5) . . ?
N2 Ru1 N5 145.28(5) . . ?
N2 Ru1 N6 86.27(5) . . ?
N3 Ru1 N4 77.81(5) . . ?
N3 Ru1 N5 85.06(5) . . ?
N4 Ru1 N5 123.80(5) . . ?
N6 Ru1 N3 143.51(5) . . ?
N6 Ru1 N4 85.19(5) . . ?
N6 Ru1 N5 77.95(5) . . ?
N1 O1 B1 112.88(10) . . ?
N2 O2 B2 113.58(10) . . ?
N3 O3 B1 112.73(10) . . ?
N4 O4 B2 113.56(9) . . ?
N5 O5 B1 112.44(10) . . ?
N6 O6 B2 114.43(10) . . ?
O1 N1 Ru1 122.77(8) . . ?
C0AA N1 Ru1 116.62(9) . . ?
C0AA N1 O1 118.93(11) . . ?
O2 N2 Ru1 123.39(8) . . ?
C2 N2 Ru1 117.16(8) . . ?
C2 N2 O2 118.62(10) . . ?
O3 N3 Ru1 122.81(8) . . ?
C3 N3 Ru1 116.85(9) . . ?
C3 N3 O3 118.70(11) . . ?
O4 N4 Ru1 123.05(8) . . ?
C4 N4 Ru1 116.86(8) . . ?
C4 N4 O4 118.77(10) . . ?
O5 N5 Ru1 122.86(9) . . ?
C5 N5 Ru1 116.92(9) . . ?
C5 N5 O5 119.10(11) . . ?
O6 N6 Ru1 122.61(8) . . ?
C6 N6 Ru1 116.47(9) . . ?
C6 N6 O6 119.12(11) . . ?
N1 C0AA Cl1 123.01(10) . . ?
N1 C0AA C2 113.84(11) . . ?
C2 C0AA Cl1 123.15(9) . . ?
N2 C2 Cl2 123.27(9) . . ?
N2 C2 C0AA 113.62(11) . . ?
C0AA C2 Cl2 123.05(9) . . ?
N3 C3 Cl3 123.88(10) . . ?
N3 C3 C4 113.49(11) . . ?
C4 C3 Cl3 122.62(10) . . ?
N4 C4 Cl4 123.21(10) . . ?
N4 C4 C3 114.05(11) . . ?
C3 C4 Cl4 122.67(10) . . ?
N5 C5 Cl5 123.14(10) . . ?
N5 C5 C6 113.61(11) . . ?
C6 C5 Cl5 123.25(10) . . ?
N6 C6 Cl6 123.11(10) . . ?
N6 C6 C5 114.05(11) . . ?
C5 C6 Cl6 122.66(9) . . ?
C8 C7 C12 117.36(11) . . ?
C8 C7 B2 121.80(11) . . ?
C12 C7 B2 120.77(11) . . ?
C7 C8 H8 119.3 . . ?
C9 C8 C7 121.42(12) . . ?
C9 C8 H8 119.3 . . ?
C8 C9 H9 119.6 . . ?
C8 C9 C10 120.76(13) . . ?
C10 C9 H9 119.6 . . ?
C9 C10 C13 121.73(14) . . ?
C11 C10 C9 117.98(12) . . ?
C11 C10 C13 120.29(14) . . ?
C10 C11 H11 119.4 . . ?
C12 C11 C10 121.28(12) . . ?
C12 C11 H11 119.4 . . ?
C7 C12 H12 119.4 . . ?
C11 C12 C7 121.20(12) . . ?
C11 C12 H12 119.4 . . ?
C10 C13 H13A 109.5 . . ?
C10 C13 H13B 109.5 . . ?
C10 C13 H13C 109.5 . . ?
H13A C13 H13B 109.5 . . ?
H13A C13 H13C 109.5 . . ?
H13B C13 H13C 109.5 . . ?
F1 B1 O1 106.64(10) . . ?
F1 B1 O3 107.25(11) . . ?
F1 B1 O5 107.34(11) . . ?
O1 B1 O5 111.70(12) . . ?
O3 B1 O1 112.43(11) . . ?
O3 B1 O5 111.14(11) . . ?
O2 B2 O4 109.43(10) . . ?
O2 B2 C7 109.31(10) . . ?
O4 B2 C7 107.19(10) . . ?
O6 B2 O2 112.06(10) . . ?
O6 B2 O4 110.01(10) . . ?
O6 B2 C7 108.71(10) . . ?
N7 C14 C15 179.0(2) . . ?
C14 C15 H15A 109.5 . . ?
C14 C15 H15B 109.5 . . ?
C14 C15 H15C 109.5 . . ?
H15A C15 H15B 109.5 . . ?
H15A C15 H15C 109.5 . . ?
H15B C15 H15C 109.5 . . ?
N8 C16 C17 178.34(19) . . ?
C16 C17 H17A 109.5 . . ?
C16 C17 H17B 109.5 . . ?
C16 C17 H17C 109.5 . . ?
H17A C17 H17B 109.5 . . ?
H17A C17 H17C 109.5 . . ?
H17B C17 H17C 109.5 . . ?

loop_
_geom_bond_atom_site_label_1
_geom_bond_atom_site_label_2
_geom_bond_distance
_geom_bond_site_symmetry_2
_geom_bond_publ_flag
Ru1 N1 1.9876(11) . ?
Ru1 N2 1.9875(11) . ?
Ru1 N3 1.9928(12) . ?
Ru1 N4 1.9919(11) . ?
Ru1 N5 1.9956(11) . ?
Ru1 N6 1.9900(11) . ?
Cl1 C0AA 1.6927(12) . ?
Cl2 C2 1.6936(12) . ?
Cl3 C3 1.6890(13) . ?
Cl4 C4 1.6939(12) . ?
Cl5 C5 1.6940(13) . ?
Cl6 C6 1.6956(12) . ?
F1 B1 1.3549(16) . ?
O1 N1 1.3609(15) . ?
O1 B1 1.4909(18) . ?
O2 N2 1.3554(14) . ?
O2 B2 1.5046(16) . ?
O3 N3 1.3614(14) . ?
O3 B1 1.4899(18) . ?
O4 N4 1.3587(14) . ?
O4 B2 1.5163(17) . ?
O5 N5 1.3635(15) . ?
O5 B1 1.4972(18) . ?
O6 N6 1.3555(14) . ?
O6 B2 1.4997(17) . ?
N1 C0AA 1.3109(17) . ?
N2 C2 1.3065(15) . ?
N3 C3 1.3116(17) . ?
N4 C4 1.3057(16) . ?
N5 C5 1.3067(17) . ?
N6 C6 1.3121(16) . ?
C0AA C2 1.4371(17) . ?
C3 C4 1.4372(18) . ?
C5 C6 1.4380(18) . ?
C7 C8 1.3999(18) . ?
C7 C12 1.3985(18) . ?
C7 B2 1.5774(18) . ?
C8 H8 0.9500 . ?
C8 C9 1.3945(18) . ?
C9 H9 0.9500 . ?
C9 C10 1.396(2) . ?
C10 C11 1.393(2) . ?
C10 C13 1.5037(19) . ?
C11 H11 0.9500 . ?
C11 C12 1.3909(18) . ?
C12 H12 0.9500 . ?
C13 H13A 0.9800 . ?
C13 H13B 0.9800 . ?
C13 H13C 0.9800 . ?
N7 C14 1.139(2) . ?
C14 C15 1.456(3) . ?
C15 H15A 0.9800 . ?
C15 H15B 0.9800 . ?
C15 H15C 0.9800 . ?
N8 C16 1.142(3) . ?
C16 C17 1.458(3) . ?
C17 H17A 0.9800 . ?
C17 H17B 0.9800 . ?
C17 H17C 0.9800 . ?

loop_
_geom_torsion_atom_site_label_1
_geom_torsion_atom_site_label_2
_geom_torsion_atom_site_label_3
_geom_torsion_atom_site_label_4
_geom_torsion
_geom_torsion_site_symmetry_1
_geom_torsion_site_symmetry_2
_geom_torsion_site_symmetry_3
_geom_torsion_site_symmetry_4
_geom_torsion_publ_flag
Ru1 N1 C0AA Cl1 -170.46(8) . . . . ?
Ru1 N1 C0AA C2 10.05(16) . . . . ?
Ru1 N2 C2 Cl2 -171.96(7) . . . . ?
Ru1 N2 C2 C0AA 5.22(15) . . . . ?
Ru1 N3 C3 Cl3 -169.62(7) . . . . ?
Ru1 N3 C3 C4 8.99(15) . . . . ?
Ru1 N4 C4 Cl4 -168.91(7) . . . . ?
Ru1 N4 C4 C3 8.05(15) . . . . ?
Ru1 N5 C5 Cl5 -171.85(7) . . . . ?
Ru1 N5 C5 C6 6.94(16) . . . . ?
Ru1 N6 C6 Cl6 -165.03(7) . . . . ?
Ru1 N6 C6 C5 10.20(15) . . . . ?
Cl1 C0AA C2 Cl2 -12.16(17) . . . . ?
Cl1 C0AA C2 N2 170.65(10) . . . . ?
Cl3 C3 C4 Cl4 -15.40(16) . . . . ?
Cl3 C3 C4 N4 167.61(10) . . . . ?
Cl5 C5 C6 Cl6 -17.07(17) . . . . ?
Cl5 C5 C6 N6 167.68(10) . . . . ?
O1 N1 C0AA Cl1 -4.8(2) . . . . ?
O1 N1 C0AA C2 175.70(12) . . . . ?
O2 N2 C2 Cl2 -2.09(17) . . . . ?
O2 N2 C2 C0AA 175.09(11) . . . . ?
O3 N3 C3 Cl3 -3.77(19) . . . . ?
O3 N3 C3 C4 174.85(11) . . . . ?
O4 N4 C4 Cl4 -1.65(17) . . . . ?
O4 N4 C4 C3 175.32(11) . . . . ?
O5 N5 C5 Cl5 -3.61(19) . . . . ?
O5 N5 C5 C6 175.18(12) . . . . ?
O6 N6 C6 Cl6 0.09(18) . . . . ?
O6 N6 C6 C5 175.32(11) . . . . ?
N1 O1 B1 F1 178.11(11) . . . . ?
N1 O1 B1 O3 60.83(15) . . . . ?
N1 O1 B1 O5 -64.92(15) . . . . ?
N1 C0AA C2 Cl2 167.32(10) . . . . ?
N1 C0AA C2 N2 -9.87(18) . . . . ?
N2 O2 B2 O4 -62.44(13) . . . . ?
N2 O2 B2 O6 59.87(14) . . . . ?
N2 O2 B2 C7 -179.55(10) . . . . ?
N3 O3 B1 F1 -178.97(11) . . . . ?
N3 O3 B1 O1 -62.06(15) . . . . ?
N3 O3 B1 O5 63.99(14) . . . . ?
N3 C3 C4 Cl4 165.96(10) . . . . ?
N3 C3 C4 N4 -11.02(17) . . . . ?
N4 O4 B2 O2 61.98(13) . . . . ?
N4 O4 B2 O6 -61.54(13) . . . . ?
N4 O4 B2 C7 -179.58(10) . . . . ?
N5 O5 B1 F1 179.64(11) . . . . ?
N5 O5 B1 O1 63.08(14) . . . . ?
N5 O5 B1 O3 -63.37(14) . . . . ?
N5 C5 C6 Cl6 164.15(10) . . . . ?
N5 C5 C6 N6 -11.11(17) . . . . ?
N6 O6 B2 O2 -60.63(14) . . . . ?
N6 O6 B2 O4 61.34(13) . . . . ?
N6 O6 B2 C7 178.44(10) . . . . ?
C7 C8 C9 C10 0.4(2) . . . . ?
C8 C7 C12 C11 -0.51(19) . . . . ?
C8 C7 B2 O2 36.40(16) . . . . ?
C8 C7 B2 O4 -82.12(14) . . . . ?
C8 C7 B2 O6 159.00(12) . . . . ?
C8 C9 C10 C11 -1.0(2) . . . . ?
C8 C9 C10 C13 179.16(14) . . . . ?
C9 C10 C11 C12 0.9(2) . . . . ?
C10 C11 C12 C7 -0.1(2) . . . . ?
C12 C7 C8 C9 0.40(19) . . . . ?
C12 C7 B2 O2 -146.58(12) . . . . ?
C12 C7 B2 O4 94.90(14) . . . . ?
C12 C7 B2 O6 -23.98(16) . . . . ?
C13 C10 C11 C12 -179.26(14) . . . . ?
B1 O1 N1 Ru1 3.05(17) . . . . ?
B1 O1 N1 C0AA -161.67(13) . . . . ?
B1 O3 N3 Ru1 -0.66(15) . . . . ?
B1 O3 N3 C3 -165.63(12) . . . . ?
B1 O5 N5 Ru1 -0.26(16) . . . . ?
B1 O5 N5 C5 -167.77(12) . . . . ?
B2 O2 N2 Ru1 0.60(15) . . . . ?
B2 O2 N2 C2 -168.60(11) . . . . ?
B2 O4 N4 Ru1 0.20(15) . . . . ?
B2 O4 N4 C4 -166.23(11) . . . . ?
B2 O6 N6 Ru1 0.45(15) . . . . ?
B2 O6 N6 C6 -163.71(12) . . . . ?
B2 C7 C8 C9 177.52(12) . . . . ?
B2 C7 C12 C11 -177.67(12) . . . . ?
